data_7701537
loop_
_publ_author_name
'Sarkar, Samir Kumar'
'Siddiqui, Mujahuddin M.'
'Kundu, Subrata'
'Ghosh, Munmun'
'Kretsch, Johannes'
'Stollberg, Peter'
'Herbst-Irmer, Regine'
'Stalke, Dietmar'
'St\"uckl, A Claudia'
'Schwederski, Brigitte'
'Kaim, Wolfgang'
'Ghorai, Sagar'
'Jemmis, Eluvathingal D.'
'Roesky, Herbert W.'

_publ_section_title
;
 Isolation of base stabilized fluoroborylene and its radical cation.
;
_journal_issue 24
_journal_name_full 'Dalton transactions (Cambridge, England : 2003)'
_journal_page_first 8551
_journal_page_last 8555
_journal_paper_doi 10.1039/c9dt01899a
_journal_volume 48
_journal_year 2019
_chemical_formula_moiety '2(C40 H62 B F N2), 2(C24 B F20), C7 H8'
_chemical_formula_sum 'C135 H132 B4 F42 N4'
_chemical_formula_weight 2651.68
_space_group_crystal_system monoclinic
_space_group_IT_number 15
_space_group_name_Hall '-C 2yc'
_space_group_name_H-M_alt 'C 1 2/c 1'
_atom_sites_solution_hydrogens geom
_audit_creation_method SHELXL-2018/3
_audit_update_record
;
2019-02-28 deposited with the CCDC.	2019-05-09 downloaded from the CCDC.
;
_cell_angle_alpha 90
_cell_angle_beta 128.85(2)
_cell_angle_gamma 90
_cell_formula_units_Z 4
_cell_length_a 27.121(4)
_cell_length_b 28.125(4)
_cell_length_c 21.074(3)
_cell_measurement_reflns_used 9800
_cell_measurement_temperature 100(2)
_cell_measurement_theta_max 24.1865
_cell_measurement_theta_min 2.412
_cell_volume 12519(5)
_computing_cell_refinement 'SAINT V8.38A'
_computing_data_collection 'APEX2 v2012.2'
_computing_data_reduction 'SAINT V8.38A'
_computing_molecular_graphics 'XP Version 5.1'
_computing_publication_material 'XP Version 5.1'
_computing_structure_refinement 'SHELXL-2018/3 (Sheldrick, 2018)'
_computing_structure_solution 'SHELXT(G.M.Sheldrick,Acta Cryst.(2015)A71,3-8)'
_diffrn_ambient_temperature 100(2)
_diffrn_measured_fraction_theta_full 0.999
_diffrn_measured_fraction_theta_max 0.998
_diffrn_measurement_device_type 'Bruker Smart APEX II Ultra'
_diffrn_measurement_method 'omega scans'
_diffrn_radiation_type MoK\a
_diffrn_radiation_wavelength 0.71073
_diffrn_reflns_av_R_equivalents 0.0793
_diffrn_reflns_av_unetI/netI 0.0427
_diffrn_reflns_Laue_measured_fraction_full 0.999
_diffrn_reflns_Laue_measured_fraction_max 0.998
_diffrn_reflns_limit_h_max 32
_diffrn_reflns_limit_h_min -32
_diffrn_reflns_limit_k_max 33
_diffrn_reflns_limit_k_min -33
_diffrn_reflns_limit_l_max 25
_diffrn_reflns_limit_l_min -25
_diffrn_reflns_number 124907
_diffrn_reflns_point_group_measured_fraction_full 0.999
_diffrn_reflns_point_group_measured_fraction_max 0.998
_diffrn_reflns_theta_full 25.242
_diffrn_reflns_theta_max 25.405
_diffrn_reflns_theta_min 1.206
_diffrn_source 'BRUKER Rotating Anode'
_exptl_absorpt_coefficient_mu 0.125
_exptl_absorpt_correction_T_max 0.6024
_exptl_absorpt_correction_T_min 0.4832
_exptl_absorpt_correction_type multi-scan
_exptl_absorpt_process_details SADABS-2016/2
_exptl_crystal_colour brown
_exptl_crystal_density_diffrn 1.407
_exptl_crystal_description block
_exptl_crystal_F_000 5472
_exptl_crystal_size_max 0.520
_exptl_crystal_size_mid 0.250
_exptl_crystal_size_min 0.250
_refine_diff_density_max 1.364
_refine_diff_density_min -0.328
_refine_diff_density_rms 0.061
_refine_ls_extinction_coef 0.00031(4)
_refine_ls_extinction_expression Fc^*^=kFc[1+0.001xFc^2^\l^3^/sin(2\q)]^-1/4^
_refine_ls_extinction_method 'SHELXL-2018/3 (Sheldrick 2018)'
_refine_ls_goodness_of_fit_ref 1.223
_refine_ls_hydrogen_treatment constr
_refine_ls_matrix_type full
_refine_ls_number_parameters 1037
_refine_ls_number_reflns 11510
_refine_ls_number_restraints 1647
_refine_ls_restrained_S_all 1.216
_refine_ls_R_factor_all 0.0967
_refine_ls_R_factor_gt 0.0729
_refine_ls_shift/su_max 0.001
_refine_ls_shift/su_mean 0.000
_refine_ls_structure_factor_coef Fsqd
_refine_ls_weighting_details 'w=1/[\s^2^(Fo^2^)+60.1140P] where P=(Fo^2^+2Fc^2^)/3'
_refine_ls_weighting_scheme calc
_refine_ls_wR_factor_gt 0.1444
_refine_ls_wR_factor_ref 0.1538
_reflns_Friedel_coverage 0.000
_reflns_number_gt 8991
_reflns_number_total 11510
_reflns_threshold_expression 'I > 2\s(I)'
_cod_data_source_file c9dt01899a2.cif
_cod_data_source_block noli
_cod_original_cell_volume 12519(4)
_cod_original_sg_symbol_H-M 'C 2/c'
_cod_database_code 7701537
_shelx_shelxl_version_number 2018/3
_shelx_space_group_comment
;
The symmetry employed for this shelxl refinement is uniquely defined
by the following loop, which should always be used as a source of
symmetry information in preference to the above space-group names.
They are only intended as comments.
;
_shelx_estimated_absorpt_t_min 0.938
_shelx_estimated_absorpt_t_max 0.969

loop_
_space_group_symop_operation_xyz
'x, y, z'
'-x, y, -z+1/2'
'x+1/2, y+1/2, z'
'-x+1/2, y+1/2, -z+1/2'
'-x, -y, -z'
'x, -y, z-1/2'
'-x+1/2, -y+1/2, -z'
'x+1/2, -y+1/2, z-1/2'

loop_
_atom_site_label
_atom_site_type_symbol
_atom_site_fract_x
_atom_site_fract_y
_atom_site_fract_z
_atom_site_U_iso_or_equiv
_atom_site_adp_type
_atom_site_occupancy
_atom_site_site_symmetry_order
_atom_site_calc_flag
_atom_site_refinement_flags_posn
_atom_site_refinement_flags_adp
_atom_site_refinement_flags_occupancy
_atom_site_disorder_assembly
_atom_site_disorder_group
B1 B 0.26432(18) 0.31118(15) 0.2978(2) 0.0227(8) Uani 1 1 d . . . . .
C1S C 0.24323(16) 0.27854(13) 0.2190(2) 0.0256(8) Uani 1 1 d . . . . .
C2S C 0.19358(16) 0.24624(13) 0.1755(2) 0.0281(8) Uani 1 1 d . . . . .
F3 F 0.33177(10) 0.30819(9) 0.23474(14) 0.0410(6) Uani 1 1 d . . . . .
C3S C 0.18157(18) 0.21784(14) 0.1138(2) 0.0354(9) Uani 1 1 d . . . . .
F4 F 0.30873(13) 0.25526(11) 0.11358(16) 0.0599(8) Uani 1 1 d . . . . .
C4S C 0.2200(2) 0.22110(16) 0.0919(2) 0.0407(10) Uani 1 1 d . . . . .
F5 F 0.20903(14) 0.19329(10) 0.03202(16) 0.0610(8) Uani 1 1 d . . . . .
C5S C 0.2703(2) 0.25185(16) 0.1335(2) 0.0395(10) Uani 1 1 d . . . . .
F6 F 0.13292(12) 0.18701(10) 0.07477(16) 0.0549(7) Uani 1 1 d . . . . .
C6S C 0.28087(17) 0.27887(14) 0.1953(2) 0.0306(8) Uani 1 1 d . . . . .
F7 F 0.15337(10) 0.24018(8) 0.19229(13) 0.0347(5) Uani 1 1 d . . . . .
C7S C 0.20985(16) 0.31270(12) 0.3108(2) 0.0216(7) Uani 1 1 d . . . . .
F8 F 0.13467(9) 0.34039(7) 0.17473(12) 0.0305(5) Uani 1 1 d . . . . .
C8S C 0.14945(17) 0.33014(12) 0.2483(2) 0.0245(8) Uani 1 1 d . . . . .
F9 F 0.04587(10) 0.35562(8) 0.19006(13) 0.0349(5) Uani 1 1 d . . . . .
C9S C 0.10283(16) 0.33892(12) 0.2540(2) 0.0268(8) Uani 1 1 d . . . . .
F10 F 0.06945(10) 0.33739(8) 0.33452(14) 0.0389(6) Uani 1 1 d . . . . .
C10S C 0.11461(16) 0.32983(13) 0.3273(2) 0.0267(8) Uani 1 1 d . . . . .
F11 F 0.18553(10) 0.30353(8) 0.46315(13) 0.0365(5) Uani 1 1 d . . . . .
C11S C 0.17297(17) 0.31268(13) 0.3912(2) 0.0267(8) Uani 1 1 d . . . . .
F12 F 0.27474(9) 0.28906(7) 0.45043(12) 0.0278(5) Uani 1 1 d . . . . .
C12S C 0.21850(16) 0.30485(12) 0.3823(2) 0.0227(7) Uani 1 1 d . . . . .
F13 F 0.22811(11) 0.36791(9) 0.14750(13) 0.0426(6) Uani 1 1 d . . . . .
C13S C 0.27145(16) 0.36843(13) 0.2869(2) 0.0244(8) Uani 1 1 d . . . . .
F14 F 0.23061(13) 0.46113(9) 0.13884(17) 0.0569(7) Uani 1 1 d . . . . .
C14S C 0.25129(18) 0.39203(14) 0.2169(2) 0.0331(9) Uani 1 1 d . . . . .
F15 F 0.27677(13) 0.51667(8) 0.27173(19) 0.0577(8) Uani 1 1 d . . . . .
C15S C 0.25220(19) 0.44103(15) 0.2105(3) 0.0398(10) Uani 1 1 d . . . . .
F16 F 0.31823(12) 0.47489(8) 0.41450(17) 0.0505(7) Uani 1 1 d . . . . .
C16S C 0.2747(2) 0.46903(14) 0.2764(3) 0.0409(11) Uani 1 1 d . . . . .
F17 F 0.31405(10) 0.38085(7) 0.42458(13) 0.0321(5) Uani 1 1 d . . . . .
C17S C 0.29569(19) 0.44799(13) 0.3483(3) 0.0348(9) Uani 1 1 d . . . . .
F18 F 0.40088(9) 0.34851(7) 0.39872(13) 0.0305(5) Uani 1 1 d . . . . .
C18S C 0.29331(17) 0.39914(13) 0.3520(2) 0.0282(8) Uani 1 1 d . . . . .
F19 F 0.50317(10) 0.30276(9) 0.51968(15) 0.0477(6) Uani 1 1 d . . . . .
C19S C 0.33147(16) 0.28611(12) 0.3746(2) 0.0226(7) Uani 1 1 d . . . . .
F20 F 0.49534(11) 0.21420(9) 0.56379(15) 0.0480(6) Uani 1 1 d . . . . .
C20S C 0.33122(16) 0.23981(13) 0.3984(2) 0.0238(8) Uani 1 1 d . . . . .
F21 F 0.37971(10) 0.17029(7) 0.47854(13) 0.0339(5) Uani 1 1 d . . . . .
C21S C 0.38409(17) 0.21510(13) 0.4598(2) 0.0265(8) Uani 1 1 d . . . . .
F22 F 0.27521(9) 0.21665(7) 0.35898(12) 0.0293(5) Uani 1 1 d . . . . .
C22S C 0.44260(17) 0.23680(14) 0.5023(2) 0.0314(9) Uani 1 1 d . . . . .
C23S C 0.44612(17) 0.28181(14) 0.4799(2) 0.0304(8) Uani 1 1 d . . . . .
C24S C 0.39166(16) 0.30474(12) 0.4174(2) 0.0241(8) Uani 1 1 d . . . . .
F1 F 0.500000 0.45282(11) 0.750000 0.0513(10) Uani 1 2 d DS TU P . .
B2 B 0.500000 0.4042(2) 0.750000 0.0268(11) Uani 1 2 d DS TU P A .
C1 C 0.43486(16) 0.38356(12) 0.7156(2) 0.0247(7) Uani 1 1 d D U . . .
N1 N 0.38913(14) 0.41411(11) 0.7010(2) 0.0342(7) Uani 1 1 d D U . . .
C2 C 0.4020(2) 0.33699(18) 0.6719(3) 0.0275(11) Uani 0.745(5) 1 d D U P A 1
C3 C 0.3310(2) 0.34792(17) 0.6245(3) 0.0299(10) Uani 0.745(5) 1 d D U P A 1
H3A H 0.311013 0.356120 0.567294 0.036 Uiso 0.745(5) 1 calc R U P A 1
H3AB H 0.309221 0.319686 0.624488 0.036 Uiso 0.745(5) 1 calc R U P A 1
C4 C 0.3254(2) 0.3896(2) 0.6660(3) 0.0290(10) Uani 0.745(5) 1 d D U P A 1
C5 C 0.4235(3) 0.2966(2) 0.7340(4) 0.0293(14) Uani 0.745(5) 1 d D U P A 1
H5A H 0.401897 0.267001 0.704802 0.044 Uiso 0.745(5) 1 calc R U P A 1
H5B H 0.469359 0.292201 0.767266 0.044 Uiso 0.745(5) 1 calc R U P A 1
H5C H 0.412805 0.304853 0.769243 0.044 Uiso 0.745(5) 1 calc R U P A 1
C6 C 0.4130(3) 0.3236(2) 0.6111(3) 0.0295(13) Uani 0.745(5) 1 d D U P A 1
H6A H 0.391304 0.293658 0.584164 0.044 Uiso 0.745(5) 1 calc R U P A 1
H6B H 0.396241 0.348807 0.570115 0.044 Uiso 0.745(5) 1 calc R U P A 1
H6C H 0.458489 0.319933 0.640101 0.044 Uiso 0.745(5) 1 calc R U P A 1
C7 C 0.3210(2) 0.37515(18) 0.7322(3) 0.0326(11) Uani 0.745(5) 1 d D U P A 1
H7A H 0.356792 0.354506 0.771848 0.049 Uiso 0.745(5) 1 calc R U P A 1
H7B H 0.322098 0.403666 0.759750 0.049 Uiso 0.745(5) 1 calc R U P A 1
H7C H 0.281251 0.358013 0.707320 0.049 Uiso 0.745(5) 1 calc R U P A 1
C8 C 0.2701(2) 0.42157(19) 0.6044(4) 0.0377(13) Uani 0.745(5) 1 d D U P A 1
H8A H 0.267827 0.447922 0.632919 0.057 Uiso 0.745(5) 1 calc R U P A 1
H8B H 0.276007 0.434230 0.566272 0.057 Uiso 0.745(5) 1 calc R U P A 1
H8C H 0.230712 0.403196 0.574321 0.057 Uiso 0.745(5) 1 calc R U P A 1
C9 C 0.39991(16) 0.46063(12) 0.7400(2) 0.0247(7) Uani 1 1 d D U . . .
C10 C 0.42602(17) 0.46234(13) 0.8226(2) 0.0302(7) Uani 1 1 d D U . . .
C11 C 0.43052(18) 0.50667(13) 0.8551(2) 0.0327(8) Uani 1 1 d D U . . .
H11 H 0.447567 0.508737 0.910466 0.039 Uiso 1 1 calc R U . . .
C12 C 0.41096(18) 0.54781(13) 0.8093(2) 0.0338(8) Uani 1 1 d D U . . .
H12 H 0.413310 0.577585 0.832358 0.041 Uiso 1 1 calc R U . . .
C13 C 0.38788(18) 0.54493(13) 0.7293(2) 0.0323(8) Uani 1 1 d D U . . .
H13 H 0.375564 0.573291 0.698255 0.039 Uiso 1 1 calc R U . . .
C14 C 0.38222(17) 0.50187(13) 0.6933(2) 0.0286(7) Uani 1 1 d D U . . .
C15 C 0.36257(19) 0.50334(16) 0.6074(2) 0.0408(9) Uani 1 1 d D U . . .
H15 H 0.358753 0.469874 0.588751 0.049 Uiso 1 1 calc R U . . .
C16 C 0.4140(2) 0.5284(2) 0.6097(3) 0.0602(13) Uani 1 1 d D U . . .
H16A H 0.402083 0.527937 0.555201 0.090 Uiso 1 1 calc R U . . .
H16B H 0.454373 0.511761 0.647950 0.090 Uiso 1 1 calc R U . . .
H16C H 0.418235 0.561339 0.627549 0.090 Uiso 1 1 calc R U . . .
C17 C 0.2984(2) 0.52812(18) 0.5459(3) 0.0547(12) Uani 1 1 d D U . . .
H17A H 0.285693 0.525499 0.491107 0.082 Uiso 1 1 calc R U . . .
H17B H 0.302118 0.561756 0.560531 0.082 Uiso 1 1 calc R U . . .
H17C H 0.266392 0.512909 0.547011 0.082 Uiso 1 1 calc R U . . .
C18 C 0.4548(2) 0.42025(15) 0.8809(3) 0.0426(9) Uani 1 1 d D U . . .
H18 H 0.443193 0.390417 0.848439 0.051 Uiso 1 1 calc R U . . .
C19 C 0.5274(2) 0.42508(19) 0.9398(3) 0.0566(13) Uani 1 1 d D U . . .
H19A H 0.543018 0.425679 0.908585 0.085 Uiso 1 1 calc R U . . .
H19B H 0.546040 0.397982 0.977291 0.085 Uiso 1 1 calc R U . . .
H19C H 0.539357 0.454656 0.970880 0.085 Uiso 1 1 calc R U . . .
C20 C 0.4307(3) 0.41649(18) 0.9301(3) 0.0628(14) Uani 1 1 d D U . . .
H20A H 0.385116 0.410024 0.893148 0.094 Uiso 1 1 calc R U . . .
H20B H 0.438810 0.446481 0.958927 0.094 Uiso 1 1 calc R U . . .
H20C H 0.452872 0.390571 0.969779 0.094 Uiso 1 1 calc R U . . .
C2A C 0.4068(6) 0.3326(4) 0.6956(8) 0.0271(19) Uani 0.255(5) 1 d D U P A 2
C3A C 0.3408(6) 0.3410(4) 0.6726(9) 0.0273(17) Uani 0.255(5) 1 d D U P A 2
H3AA H 0.309373 0.318896 0.628631 0.033 Uiso 0.255(5) 1 calc R U P A 2
H3AC H 0.342670 0.335348 0.720422 0.033 Uiso 0.255(5) 1 calc R U P A 2
C4A C 0.3216(5) 0.3920(5) 0.6440(8) 0.0294(19) Uani 0.255(5) 1 d D U P A 2
C5A C 0.4381(9) 0.2955(6) 0.7646(10) 0.029(3) Uani 0.255(5) 1 d D U P A 2
H5D H 0.443214 0.308882 0.811333 0.044 Uiso 0.255(5) 1 calc R U P A 2
H5E H 0.411349 0.267061 0.745216 0.044 Uiso 0.255(5) 1 calc R U P A 2
H5F H 0.479719 0.286861 0.781100 0.044 Uiso 0.255(5) 1 calc R U P A 2
C6A C 0.3991(8) 0.3109(6) 0.6226(9) 0.027(3) Uani 0.255(5) 1 d D U P A 2
H6D H 0.379209 0.334258 0.578360 0.040 Uiso 0.255(5) 1 calc R U P A 2
H6E H 0.440827 0.302272 0.639527 0.040 Uiso 0.255(5) 1 calc R U P A 2
H6F H 0.372457 0.282473 0.603643 0.040 Uiso 0.255(5) 1 calc R U P A 2
C7A C 0.2827(6) 0.4136(5) 0.6655(10) 0.034(2) Uani 0.255(5) 1 d D U P A 2
H7AA H 0.271695 0.446458 0.645579 0.051 Uiso 0.255(5) 1 calc R U P A 2
H7AB H 0.243860 0.395064 0.639960 0.051 Uiso 0.255(5) 1 calc R U P A 2
H7AC H 0.307310 0.413361 0.724743 0.051 Uiso 0.255(5) 1 calc R U P A 2
C8A C 0.2849(6) 0.3969(5) 0.5524(7) 0.031(2) Uani 0.255(5) 1 d D U P A 2
H8AA H 0.309631 0.383059 0.537557 0.047 Uiso 0.255(5) 1 calc R U P A 2
H8AB H 0.244368 0.380267 0.523270 0.047 Uiso 0.255(5) 1 calc R U P A 2
H8AC H 0.277270 0.430675 0.537443 0.047 Uiso 0.255(5) 1 calc R U P A 2
C1T C 0.5306(6) 0.6565(5) 0.8763(8) 0.050(3) Uani 0.5 1 d D U P B -1
H1T1 H 0.510520 0.681776 0.885027 0.075 Uiso 0.5 1 calc R U P B -1
H1T2 H 0.576679 0.660415 0.914832 0.075 Uiso 0.5 1 calc R U P B -1
H1T3 H 0.519173 0.625497 0.884936 0.075 Uiso 0.5 1 calc R U P B -1
C2T C 0.5091(4) 0.6592(2) 0.7940(5) 0.0371(14) Uani 0.5 1 d D U P B -1
C3T C 0.4450(5) 0.6589(7) 0.7322(7) 0.042(2) Uani 0.5 1 d D U P B -1
H3T H 0.417394 0.657595 0.745429 0.050 Uiso 0.5 1 calc R U P B -1
C4T C 0.4193(4) 0.6606(3) 0.6511(6) 0.054(2) Uani 0.5 1 d D U P B -1
H4T H 0.374644 0.660568 0.610020 0.065 Uiso 0.5 1 calc R U P B -1
C5T C 0.4577(5) 0.6622(6) 0.6291(9) 0.054(3) Uani 0.5 1 d D U P B -1
H5T H 0.440463 0.663106 0.573577 0.065 Uiso 0.5 1 calc R U P B -1
C6T C 0.5243(4) 0.6623(3) 0.6936(5) 0.0414(16) Uani 0.5 1 d D U P B -1
H6T H 0.552125 0.662429 0.680684 0.050 Uiso 0.5 1 calc R U P B -1
C7T C 0.5495(6) 0.6624(7) 0.7749(7) 0.0376(19) Uani 0.5 1 d D U P B -1
H7T H 0.593950 0.664511 0.816909 0.045 Uiso 0.5 1 calc R U P B -1
F2 F 0.500000 0.06278(9) 0.250000 0.0290(7) Uani 1 2 d DS TU P . .
N2 N 0.5102(5) 0.0956(3) 0.3819(5) 0.0201(15) Uani 0.5 1 d D U P C -1
B3 B 0.5112(4) 0.1109(2) 0.2655(4) 0.0214(13) Uani 0.5 1 d D U P C -1
C21 C 0.5270(4) 0.1248(2) 0.3476(4) 0.0238(12) Uani 0.5 1 d D U P C -1
C22 C 0.5627(3) 0.1675(2) 0.4042(4) 0.0304(13) Uani 0.5 1 d D U P C -1
C23 C 0.5737(4) 0.1537(3) 0.4830(4) 0.0302(14) Uani 0.5 1 d D U P C -1
H23A H 0.617955 0.143002 0.524740 0.036 Uiso 0.5 1 calc R U P C -1
H23B H 0.566094 0.181419 0.504681 0.036 Uiso 0.5 1 calc R U P C -1
C24 C 0.5280(4) 0.1135(3) 0.4629(5) 0.0264(16) Uani 0.5 1 d D U P C -1
C25 C 0.6263(4) 0.1748(3) 0.4216(5) 0.0401(18) Uani 0.5 1 d D U P C -1
H25A H 0.648214 0.202207 0.457758 0.060 Uiso 0.5 1 calc R U P C -1
H25B H 0.652453 0.146275 0.447890 0.060 Uiso 0.5 1 calc R U P C -1
H25C H 0.618782 0.180504 0.370299 0.060 Uiso 0.5 1 calc R U P C -1
C26 C 0.5207(4) 0.2122(3) 0.3660(5) 0.0376(18) Uani 0.5 1 d D U P C -1
H26A H 0.543540 0.239462 0.402170 0.056 Uiso 0.5 1 calc R U P C -1
H26B H 0.510305 0.218497 0.313096 0.056 Uiso 0.5 1 calc R U P C -1
H26C H 0.481639 0.206997 0.358554 0.056 Uiso 0.5 1 calc R U P C -1
C27 C 0.5605(4) 0.0746(3) 0.5271(4) 0.0351(17) Uani 0.5 1 d D U P C -1
H27A H 0.598577 0.064077 0.535270 0.053 Uiso 0.5 1 calc R U P C -1
H27B H 0.572372 0.086953 0.578495 0.053 Uiso 0.5 1 calc R U P C -1
H27C H 0.531548 0.047635 0.508944 0.053 Uiso 0.5 1 calc R U P C -1
C28 C 0.4690(4) 0.1298(3) 0.4501(5) 0.0338(17) Uani 0.5 1 d D U P C -1
H28A H 0.448123 0.154873 0.408658 0.051 Uiso 0.5 1 calc R U P C -1
H28B H 0.440027 0.102883 0.431896 0.051 Uiso 0.5 1 calc R U P C -1
H28C H 0.480851 0.142201 0.501446 0.051 Uiso 0.5 1 calc R U P C -1
N2A N 0.4925(5) 0.0996(3) 0.1355(4) 0.0191(16) Uani 0.5 1 d D U P C -1
C21A C 0.5107(3) 0.1348(2) 0.2013(4) 0.0217(12) Uani 0.5 1 d D U P C -1
C22A C 0.5048(3) 0.1849(2) 0.1679(4) 0.0240(12) Uani 0.5 1 d D U P C -1
C23A C 0.5002(3) 0.1755(2) 0.0922(4) 0.0247(13) Uani 0.5 1 d D U P C -1
H23C H 0.473842 0.200326 0.050678 0.030 Uiso 0.5 1 calc R U P C -1
H23D H 0.543007 0.176780 0.107552 0.030 Uiso 0.5 1 calc R U P C -1
C24A C 0.4709(4) 0.1266(3) 0.0570(5) 0.0234(15) Uani 0.5 1 d D U P C -1
C25A C 0.4440(3) 0.2100(3) 0.1424(5) 0.0300(16) Uani 0.5 1 d D U P C -1
H25D H 0.441304 0.241751 0.121371 0.045 Uiso 0.5 1 calc R U P C -1
H25E H 0.406842 0.191301 0.099896 0.045 Uiso 0.5 1 calc R U P C -1
H25F H 0.445266 0.212742 0.189777 0.045 Uiso 0.5 1 calc R U P C -1
C26A C 0.5612(3) 0.2186(3) 0.2243(4) 0.0310(16) Uani 0.5 1 d D U P C -1
H26D H 0.552481 0.249315 0.197139 0.047 Uiso 0.5 1 calc R U P C -1
H26E H 0.567516 0.223227 0.275059 0.047 Uiso 0.5 1 calc R U P C -1
H26F H 0.599505 0.204713 0.236631 0.047 Uiso 0.5 1 calc R U P C -1
C27A C 0.3987(3) 0.1272(3) -0.0008(4) 0.0314(16) Uani 0.5 1 d D U P C -1
H27D H 0.383685 0.141584 0.026611 0.047 Uiso 0.5 1 calc R U P C -1
H27E H 0.383261 0.145731 -0.049467 0.047 Uiso 0.5 1 calc R U P C -1
H27F H 0.382732 0.094514 -0.016815 0.047 Uiso 0.5 1 calc R U P C -1
C28A C 0.4945(4) 0.1043(3) 0.0150(5) 0.0337(17) Uani 0.5 1 d D U P C -1
H28D H 0.540862 0.104000 0.052371 0.051 Uiso 0.5 1 calc R U P C -1
H28E H 0.478631 0.071626 -0.000981 0.051 Uiso 0.5 1 calc R U P C -1
H28F H 0.479160 0.122843 -0.033633 0.051 Uiso 0.5 1 calc R U P C -1
C29 C 0.46831(16) 0.05474(12) 0.3436(2) 0.0239(7) Uani 1 1 d D U . . .
C30 C 0.49886(17) 0.01021(12) 0.3695(2) 0.0278(7) Uani 1 1 d D U . . .
C31 C 0.46023(19) -0.02983(14) 0.3436(3) 0.0402(9) Uani 1 1 d D U . . .
H31 H 0.479195 -0.060441 0.360099 0.048 Uiso 1 1 calc R U . . .
C32 C 0.3952(2) -0.02610(15) 0.2946(3) 0.0506(11) Uani 1 1 d D U . . .
H32 H 0.369839 -0.053846 0.278307 0.061 Uiso 1 1 calc R U . . .
C33 C 0.3672(2) 0.01808(14) 0.2695(3) 0.0490(11) Uani 1 1 d D U . . .
H33 H 0.322348 0.020323 0.235292 0.059 Uiso 1 1 calc R U . . .
C34 C 0.40274(17) 0.05956(13) 0.2927(2) 0.0324(8) Uani 1 1 d D U . . .
C35 C 0.3671(2) 0.10651(15) 0.2560(3) 0.0460(10) Uani 1 1 d D U . . .
H35 H 0.399331 0.132221 0.287351 0.055 Uiso 0.528(16) 1 calc R U P D 1
H35A H 0.396940 0.133072 0.270278 0.055 Uiso 0.472(16) 1 calc R U P D 2
C36 C 0.3449(6) 0.1087(4) 0.1649(5) 0.048(3) Uani 0.528(16) 1 d D U P D 1
H36A H 0.380755 0.100844 0.166357 0.072 Uiso 0.528(16) 1 calc R U P D 1
H36B H 0.310626 0.085782 0.130294 0.072 Uiso 0.528(16) 1 calc R U P D 1
H36C H 0.329762 0.140796 0.142848 0.072 Uiso 0.528(16) 1 calc R U P D 1
C37 C 0.3152(5) 0.1180(5) 0.2588(9) 0.0499(18) Uani 0.528(16) 1 d D U P D 1
H37A H 0.297085 0.148968 0.233101 0.075 Uiso 0.528(16) 1 calc R U P D 1
H37B H 0.282360 0.093496 0.229468 0.075 Uiso 0.528(16) 1 calc R U P D 1
H37C H 0.331941 0.119111 0.315632 0.075 Uiso 0.528(16) 1 calc R U P D 1
C38 C 0.56968(17) 0.00202(13) 0.4189(2) 0.0313(8) Uani 1 1 d D U . . .
H38 H 0.590849 0.033818 0.434938 0.038 Uiso 1 1 calc R U . . .
C39 C 0.5977(2) -0.0262(2) 0.4974(3) 0.0615(14) Uani 1 1 d D U . . .
H39A H 0.580913 -0.058726 0.483352 0.092 Uiso 1 1 calc R U . . .
H39B H 0.586013 -0.010774 0.528029 0.092 Uiso 1 1 calc R U . . .
H39C H 0.643893 -0.027188 0.530920 0.092 Uiso 1 1 calc R U . . .
C40 C 0.5847(2) -0.02350(16) 0.3683(3) 0.0479(11) Uani 1 1 d D U . . .
H40A H 0.565732 -0.055285 0.353357 0.072 Uiso 1 1 calc R U . . .
H40B H 0.630723 -0.026310 0.400493 0.072 Uiso 1 1 calc R U . . .
H40C H 0.567346 -0.005166 0.318742 0.072 Uiso 1 1 calc R U . . .
C36A C 0.3161(6) 0.1030(4) 0.1654(5) 0.044(3) Uani 0.472(16) 1 d D U P D 2
H36D H 0.294335 0.133693 0.144176 0.066 Uiso 0.472(16) 1 calc R U P D 2
H36E H 0.335045 0.094659 0.139781 0.066 Uiso 0.472(16) 1 calc R U P D 2
H36F H 0.285544 0.078465 0.153095 0.066 Uiso 0.472(16) 1 calc R U P D 2
C37A C 0.3305(6) 0.1161(6) 0.2923(9) 0.0499(18) Uani 0.472(16) 1 d D U P D 2
H37D H 0.361334 0.118792 0.351793 0.075 Uiso 0.472(16) 1 calc R U P D 2
H37E H 0.306289 0.145778 0.269595 0.075 Uiso 0.472(16) 1 calc R U P D 2
H37F H 0.301526 0.089700 0.277702 0.075 Uiso 0.472(16) 1 calc R U P D 2

loop_
_atom_site_aniso_label
_atom_site_aniso_U_11
_atom_site_aniso_U_22
_atom_site_aniso_U_33
_atom_site_aniso_U_23
_atom_site_aniso_U_13
_atom_site_aniso_U_12
B1 0.020(2) 0.027(2) 0.024(2) 0.0019(17) 0.0159(18) -0.0016(16)
C1S 0.0228(18) 0.031(2) 0.0210(18) 0.0017(15) 0.0128(16) 0.0027(15)
C2S 0.0219(18) 0.030(2) 0.029(2) -0.0013(16) 0.0145(17) 0.0026(16)
F3 0.0369(13) 0.0582(15) 0.0427(14) -0.0087(12) 0.0321(12) -0.0120(11)
C3S 0.025(2) 0.037(2) 0.032(2) -0.0077(18) 0.0119(18) -0.0021(17)
F4 0.0650(18) 0.089(2) 0.0552(17) -0.0151(15) 0.0516(16) -0.0078(16)
C4S 0.045(3) 0.047(3) 0.025(2) -0.0101(19) 0.019(2) 0.006(2)
F5 0.0692(19) 0.0731(19) 0.0436(15) -0.0239(14) 0.0367(15) 0.0001(15)
C5S 0.042(2) 0.057(3) 0.032(2) -0.002(2) 0.030(2) 0.003(2)
F6 0.0461(15) 0.0566(17) 0.0517(16) -0.0280(13) 0.0257(13) -0.0160(13)
C6S 0.027(2) 0.038(2) 0.029(2) 0.0010(17) 0.0193(18) -0.0017(17)
F7 0.0296(12) 0.0334(12) 0.0428(13) -0.0093(10) 0.0236(11) -0.0084(9)
C7S 0.0228(18) 0.0207(18) 0.0247(18) -0.0019(14) 0.0166(16) -0.0034(14)
F8 0.0290(11) 0.0358(12) 0.0264(11) 0.0080(9) 0.0172(10) 0.0047(9)
C8S 0.0292(19) 0.0216(18) 0.0252(18) 0.0007(15) 0.0182(17) -0.0034(15)
F9 0.0249(11) 0.0373(13) 0.0384(13) 0.0061(10) 0.0178(10) 0.0095(9)
C9S 0.0217(18) 0.0212(18) 0.034(2) 0.0003(16) 0.0155(17) 0.0021(15)
F10 0.0321(12) 0.0493(14) 0.0486(14) 0.0011(11) 0.0317(12) 0.0055(11)
C10S 0.0246(19) 0.0267(19) 0.038(2) -0.0009(16) 0.0241(18) 0.0003(15)
F11 0.0370(12) 0.0502(14) 0.0364(12) 0.0024(11) 0.0298(11) 0.0021(11)
C11S 0.032(2) 0.0272(19) 0.029(2) -0.0029(16) 0.0230(18) -0.0060(16)
F12 0.0230(10) 0.0386(12) 0.0250(11) 0.0029(9) 0.0167(9) 0.0020(9)
C12S 0.0216(18) 0.0226(18) 0.0252(18) 0.0013(15) 0.0153(16) 0.0015(14)
F13 0.0485(14) 0.0483(15) 0.0325(13) 0.0078(11) 0.0261(12) -0.0050(12)
C13S 0.0180(17) 0.030(2) 0.0293(19) 0.0021(16) 0.0169(16) -0.0011(15)
F14 0.0603(17) 0.0513(16) 0.0665(18) 0.0317(14) 0.0433(15) 0.0053(13)
C14S 0.031(2) 0.036(2) 0.034(2) 0.0035(18) 0.0222(19) -0.0037(17)
F15 0.0612(17) 0.0241(13) 0.107(2) 0.0143(14) 0.0621(18) 0.0020(12)
C15S 0.035(2) 0.038(2) 0.053(3) 0.020(2) 0.031(2) 0.0012(19)
F16 0.0601(17) 0.0304(13) 0.0740(18) -0.0176(13) 0.0483(15) -0.0092(12)
C16S 0.040(2) 0.023(2) 0.074(3) 0.011(2) 0.043(2) 0.0033(18)
F17 0.0367(12) 0.0333(12) 0.0331(12) -0.0056(10) 0.0252(11) -0.0045(10)
C17S 0.035(2) 0.025(2) 0.057(3) -0.0051(19) 0.035(2) -0.0041(17)
F18 0.0246(11) 0.0305(12) 0.0390(12) 0.0010(10) 0.0212(10) -0.0052(9)
C18S 0.0254(19) 0.030(2) 0.039(2) 0.0015(17) 0.0249(18) 0.0000(16)
F19 0.0202(11) 0.0518(15) 0.0543(16) 0.0058(12) 0.0152(11) -0.0031(11)
C19S 0.0264(19) 0.0256(19) 0.0254(18) -0.0012(15) 0.0208(16) 0.0001(15)
F20 0.0313(13) 0.0526(16) 0.0424(14) 0.0163(12) 0.0145(12) 0.0119(11)
C20S 0.0226(18) 0.030(2) 0.0266(19) -0.0017(15) 0.0194(16) -0.0017(15)
F21 0.0436(13) 0.0278(12) 0.0437(13) 0.0091(10) 0.0339(12) 0.0064(10)
C21S 0.033(2) 0.0264(19) 0.033(2) 0.0051(16) 0.0272(18) 0.0045(16)
F22 0.0285(11) 0.0251(11) 0.0354(12) -0.0010(9) 0.0206(10) -0.0044(9)
C22S 0.0219(19) 0.039(2) 0.031(2) 0.0084(17) 0.0152(17) 0.0111(16)
C23S 0.0209(19) 0.038(2) 0.033(2) -0.0017(17) 0.0173(17) -0.0029(16)
C24S 0.0269(19) 0.0246(19) 0.0298(19) -0.0004(15) 0.0221(17) -0.0030(15)
F1 0.0415(19) 0.0284(17) 0.098(3) 0.000 0.050(2) 0.000
B2 0.032(2) 0.022(2) 0.036(3) 0.000 0.026(2) 0.000
C1 0.0289(15) 0.0246(15) 0.0313(15) -0.0043(13) 0.0240(13) -0.0021(12)
N1 0.0238(13) 0.0243(14) 0.0490(16) -0.0136(13) 0.0202(12) -0.0028(11)
C2 0.0263(17) 0.0259(18) 0.034(2) -0.0087(17) 0.0204(16) -0.0038(15)
C3 0.0272(17) 0.0270(18) 0.038(2) -0.0089(17) 0.0213(16) -0.0033(15)
C4 0.0228(17) 0.0250(18) 0.043(2) -0.0097(17) 0.0220(16) -0.0050(15)
C5 0.025(3) 0.027(3) 0.035(3) -0.011(2) 0.019(3) -0.007(2)
C6 0.029(3) 0.031(3) 0.030(3) -0.009(2) 0.019(2) 0.000(2)
C7 0.029(2) 0.030(2) 0.048(3) -0.014(2) 0.029(2) -0.009(2)
C8 0.025(2) 0.033(3) 0.051(3) -0.007(2) 0.022(2) 0.002(2)
C9 0.0238(15) 0.0212(15) 0.0377(16) -0.0060(13) 0.0234(13) -0.0013(12)
C10 0.0314(16) 0.0306(17) 0.0394(17) 0.0010(14) 0.0274(14) 0.0044(14)
C11 0.0335(18) 0.0370(19) 0.0372(18) -0.0051(15) 0.0269(16) 0.0027(15)
C12 0.0353(18) 0.0270(18) 0.0478(19) -0.0108(15) 0.0304(16) -0.0050(15)
C13 0.0375(18) 0.0227(17) 0.0452(19) -0.0002(15) 0.0300(16) 0.0014(15)
C14 0.0318(16) 0.0263(16) 0.0374(17) -0.0009(14) 0.0264(14) 0.0003(14)
C15 0.046(2) 0.047(2) 0.0382(19) 0.0011(17) 0.0303(17) 0.0061(18)
C16 0.064(3) 0.086(4) 0.052(3) 0.005(3) 0.047(3) -0.005(3)
C17 0.063(3) 0.060(3) 0.040(2) 0.013(2) 0.032(2) 0.015(2)
C18 0.058(2) 0.042(2) 0.049(2) 0.0136(18) 0.0434(19) 0.0172(18)
C19 0.060(3) 0.070(3) 0.044(3) 0.017(2) 0.035(2) 0.033(3)
C20 0.096(4) 0.053(3) 0.080(3) 0.021(3) 0.075(3) 0.020(3)
C2A 0.026(2) 0.026(2) 0.035(3) -0.009(2) 0.022(2) -0.003(2)
C3A 0.025(2) 0.026(2) 0.038(2) -0.009(2) 0.023(2) -0.005(2)
C4A 0.024(2) 0.027(2) 0.042(3) -0.009(2) 0.023(2) -0.005(2)
C5A 0.020(5) 0.027(5) 0.036(5) -0.007(4) 0.016(4) -0.010(4)
C6A 0.024(5) 0.031(5) 0.032(4) -0.006(4) 0.020(4) -0.002(4)
C7A 0.025(4) 0.033(4) 0.049(4) -0.010(4) 0.025(3) -0.003(4)
C8A 0.025(4) 0.030(4) 0.041(4) -0.008(4) 0.022(3) -0.008(4)
C1T 0.075(6) 0.034(6) 0.061(5) -0.007(4) 0.052(5) -0.010(5)
C2T 0.047(3) 0.023(3) 0.056(3) -0.003(3) 0.040(2) 0.000(3)
C3T 0.042(3) 0.026(4) 0.065(3) 0.002(3) 0.036(3) 0.000(3)
C4T 0.050(4) 0.029(3) 0.063(3) 0.005(3) 0.025(3) -0.002(3)
C5T 0.062(4) 0.030(4) 0.060(4) 0.004(3) 0.032(3) -0.001(4)
C6T 0.055(3) 0.028(3) 0.059(3) 0.001(3) 0.044(3) 0.000(3)
C7T 0.047(3) 0.025(4) 0.060(3) 0.000(3) 0.042(3) 0.000(3)
F2 0.0483(18) 0.0203(14) 0.0314(16) 0.000 0.0313(15) 0.000
N2 0.031(2) 0.018(2) 0.023(2) 0.005(2) 0.023(2) -0.004(2)
B3 0.033(3) 0.018(2) 0.023(3) 0.002(2) 0.023(2) -0.002(2)
C21 0.033(3) 0.020(2) 0.027(2) -0.001(2) 0.023(2) -0.004(2)
C22 0.042(3) 0.025(3) 0.028(3) -0.004(2) 0.024(2) -0.008(2)
C23 0.042(3) 0.028(3) 0.027(3) -0.006(2) 0.025(2) -0.006(3)
C24 0.040(3) 0.025(3) 0.025(3) -0.002(2) 0.025(2) -0.003(2)
C25 0.045(4) 0.038(4) 0.036(4) -0.005(3) 0.025(4) -0.019(3)
C26 0.055(5) 0.023(4) 0.035(4) -0.003(3) 0.028(4) -0.003(3)
C27 0.052(4) 0.034(4) 0.022(3) -0.001(3) 0.025(3) -0.002(3)
C28 0.050(4) 0.032(4) 0.036(4) -0.001(3) 0.035(4) 0.004(3)
N2A 0.027(3) 0.021(3) 0.018(3) 0.002(2) 0.018(2) 0.001(2)
C21A 0.028(3) 0.020(2) 0.024(2) 0.000(2) 0.020(2) 0.001(2)
C22A 0.030(3) 0.025(3) 0.026(2) 0.000(2) 0.022(2) 0.001(2)
C23A 0.029(3) 0.025(3) 0.025(3) 0.002(2) 0.019(2) 0.000(2)
C24A 0.031(3) 0.026(3) 0.021(3) 0.003(2) 0.020(2) 0.001(2)
C25A 0.032(4) 0.028(4) 0.041(4) 0.004(3) 0.029(3) 0.005(3)
C26A 0.042(4) 0.027(4) 0.032(4) -0.001(3) 0.027(3) -0.006(3)
C27A 0.032(4) 0.032(4) 0.025(4) 0.005(3) 0.015(3) -0.001(3)
C28A 0.047(4) 0.038(4) 0.029(4) 0.004(3) 0.030(4) 0.006(4)
C29 0.0324(15) 0.0214(15) 0.0304(16) -0.0006(13) 0.0257(14) -0.0044(13)
C30 0.0347(16) 0.0242(16) 0.0359(17) 0.0022(14) 0.0276(14) -0.0020(13)
C31 0.0426(19) 0.0273(18) 0.057(2) 0.0024(17) 0.0346(18) -0.0030(16)
C32 0.041(2) 0.0288(19) 0.077(3) -0.0053(19) 0.0348(19) -0.0086(16)
C33 0.0317(19) 0.0330(19) 0.071(2) -0.0056(19) 0.0270(18) -0.0057(16)
C34 0.0325(16) 0.0276(17) 0.0417(18) -0.0018(14) 0.0256(14) -0.0015(14)
C35 0.036(2) 0.0322(19) 0.045(2) -0.0012(17) 0.0135(17) 0.0031(17)
C36 0.030(5) 0.045(4) 0.038(4) 0.003(3) 0.006(4) 0.002(4)
C37 0.017(3) 0.040(3) 0.062(5) 0.004(4) 0.009(3) 0.008(3)
C38 0.0335(18) 0.0276(18) 0.0397(19) 0.0080(15) 0.0262(16) 0.0014(15)
C39 0.043(3) 0.079(4) 0.054(3) 0.033(3) 0.026(2) 0.005(2)
C40 0.042(2) 0.046(3) 0.057(3) 0.000(2) 0.032(2) 0.013(2)
C36A 0.025(5) 0.049(5) 0.043(4) -0.003(4) 0.013(4) 0.003(4)
C37A 0.017(3) 0.040(3) 0.062(5) 0.004(4) 0.009(3) 0.008(3)

loop_
_atom_type_symbol
_atom_type_description
_atom_type_scat_dispersion_real
_atom_type_scat_dispersion_imag
_atom_type_scat_source
C C 0.0033 0.0016 'International Tables Vol C Tables 4.2.6.8 and 6.1.1.4'
H H 0.0000 0.0000 'International Tables Vol C Tables 4.2.6.8 and 6.1.1.4'
B B 0.0013 0.0007 'International Tables Vol C Tables 4.2.6.8 and 6.1.1.4'
N N 0.0061 0.0033 'International Tables Vol C Tables 4.2.6.8 and 6.1.1.4'
F F 0.0171 0.0103 'International Tables Vol C Tables 4.2.6.8 and 6.1.1.4'

loop_
_geom_angle_atom_site_label_1
_geom_angle_atom_site_label_2
_geom_angle_atom_site_label_3
_geom_angle
_geom_angle_site_symmetry_1
_geom_angle_site_symmetry_3
C1S B1 C19S 102.8(3) . .
C1S B1 C13S 113.4(3) . .
C19S B1 C13S 113.5(3) . .
C1S B1 C7S 113.3(3) . .
C19S B1 C7S 113.3(3) . .
C13S B1 C7S 101.0(3) . .
C6S C1S C2S 113.2(3) . .
C6S C1S B1 119.2(3) . .
C2S C1S B1 127.4(3) . .
F7 C2S C3S 114.9(3) . .
F7 C2S C1S 121.1(3) . .
C3S C2S C1S 123.9(3) . .
F6 C3S C2S 120.7(4) . .
F6 C3S C4S 119.7(4) . .
C2S C3S C4S 119.6(4) . .
F5 C4S C5S 120.8(4) . .
F5 C4S C3S 120.2(4) . .
C5S C4S C3S 119.0(4) . .
F4 C5S C4S 119.9(4) . .
F4 C5S C6S 120.9(4) . .
C4S C5S C6S 119.2(4) . .
F3 C6S C5S 116.3(3) . .
F3 C6S C1S 118.7(3) . .
C5S C6S C1S 125.0(4) . .
C12S C7S C8S 112.2(3) . .
C12S C7S B1 127.7(3) . .
C8S C7S B1 119.4(3) . .
C9S C8S F8 115.6(3) . .
C9S C8S C7S 125.7(3) . .
F8 C8S C7S 118.6(3) . .
F9 C9S C8S 121.3(3) . .
F9 C9S C10S 119.7(3) . .
C8S C9S C10S 118.9(3) . .
F10 C10S C11S 121.1(3) . .
F10 C10S C9S 120.4(3) . .
C11S C10S C9S 118.4(3) . .
F11 C11S C10S 119.5(3) . .
F11 C11S C12S 120.3(3) . .
C10S C11S C12S 120.2(3) . .
F12 C12S C11S 114.6(3) . .
F12 C12S C7S 120.9(3) . .
C11S C12S C7S 124.5(3) . .
C14S C13S C18S 113.0(3) . .
C14S C13S B1 127.9(3) . .
C18S C13S B1 118.6(3) . .
F13 C14S C13S 121.1(3) . .
F13 C14S C15S 114.6(3) . .
C13S C14S C15S 124.2(4) . .
F14 C15S C16S 119.9(4) . .
F14 C15S C14S 120.1(4) . .
C16S C15S C14S 119.9(4) . .
F15 C16S C15S 120.8(4) . .
F15 C16S C17S 120.1(4) . .
C15S C16S C17S 119.1(4) . .
F16 C17S C16S 120.3(4) . .
F16 C17S C18S 120.5(4) . .
C16S C17S C18S 119.2(4) . .
F17 C18S C17S 116.1(3) . .
F17 C18S C13S 119.5(3) . .
C17S C18S C13S 124.4(4) . .
C24S C19S C20S 112.9(3) . .
C24S C19S B1 127.0(3) . .
C20S C19S B1 119.9(3) . .
F22 C20S C21S 116.1(3) . .
F22 C20S C19S 118.9(3) . .
C21S C20S C19S 124.9(3) . .
F21 C21S C20S 121.2(3) . .
F21 C21S C22S 120.0(3) . .
C20S C21S C22S 118.9(3) . .
F20 C22S C23S 120.4(3) . .
F20 C22S C21S 120.7(3) . .
C23S C22S C21S 118.9(3) . .
F19 C23S C22S 119.3(3) . .
F19 C23S C24S 121.0(3) . .
C22S C23S C24S 119.7(3) . .
F18 C24S C23S 114.8(3) . .
F18 C24S C19S 120.7(3) . .
C23S C24S C19S 124.5(3) . .
F1 B2 C1 112.1(2) . .
F1 B2 C1 112.1(2) . 2_656
C1 B2 C1 135.8(5) . 2_656
N1 C1 C2 107.3(3) . .
N1 C1 B2 118.5(3) . .
C2 C1 B2 132.1(3) . .
N1 C1 C2A 107.2(6) . .
B2 C1 C2A 134.2(6) . .
C1 N1 C9 126.5(3) . .
C1 N1 C4 114.0(3) . .
C9 N1 C4 115.6(3) . .
C1 N1 C4A 112.4(5) . .
C9 N1 C4A 120.8(5) . .
C1 C2 C6 111.6(4) . .
C1 C2 C3 103.8(4) . .
C6 C2 C3 109.0(4) . .
C1 C2 C5 110.7(4) . .
C6 C2 C5 111.1(4) . .
C3 C2 C5 110.4(5) . .
C4 C3 C2 108.3(4) . .
C8 C4 C3 111.5(5) . .
C8 C4 C7 109.6(4) . .
C3 C4 C7 114.3(5) . .
C8 C4 N1 110.7(4) . .
C3 C4 N1 97.7(4) . .
C7 C4 N1 112.7(4) . .
C14 C9 C10 121.8(3) . .
C14 C9 N1 118.9(3) . .
C10 C9 N1 119.3(3) . .
C11 C10 C9 117.4(3) . .
C11 C10 C18 117.3(3) . .
C9 C10 C18 125.1(3) . .
C12 C11 C10 122.1(4) . .
C11 C12 C13 118.9(3) . .
C12 C13 C14 121.9(4) . .
C13 C14 C9 117.9(3) . .
C13 C14 C15 117.4(3) . .
C9 C14 C15 124.5(3) . .
C14 C15 C16 109.8(3) . .
C14 C15 C17 112.2(3) . .
C16 C15 C17 110.2(4) . .
C10 C18 C20 112.2(3) . .
C10 C18 C19 109.3(4) . .
C20 C18 C19 109.4(4) . .
C5A C2A C6A 108.8(11) . .
C5A C2A C3A 104.1(11) . .
C6A C2A C3A 109.9(11) . .
C5A C2A C1 118.9(11) . .
C6A C2A C1 111.8(10) . .
C3A C2A C1 102.6(8) . .
C4A C3A C2A 108.0(9) . .
C7A C4A C3A 113.0(11) . .
C7A C4A C8A 108.6(11) . .
C3A C4A C8A 112.2(11) . .
C7A C4A N1 108.1(10) . .
C3A C4A N1 97.3(8) . .
C8A C4A N1 117.3(10) . .
C3T C2T C7T 119.1(9) . .
C3T C2T C1T 117.2(8) . .
C7T C2T C1T 123.7(9) . .
C2T C3T C4T 122.0(10) . .
C5T C4T C3T 121.0(10) . .
C4T C5T C6T 116.8(10) . .
C7T C6T C5T 121.7(9) . .
C2T C7T C6T 119.3(9) . .
C21 N2 C29 126.4(6) . .
C21 N2 C24 114.9(6) . .
C29 N2 C24 117.8(6) . .
F2 B3 C21A 110.4(5) . .
F2 B3 C21 112.1(5) . .
C21A B3 C21 137.2(6) . .
N2 C21 C22 108.7(6) . .
N2 C21 B3 119.7(6) . .
C22 C21 B3 131.5(6) . .
C21 C22 C25 110.9(6) . .
C21 C22 C26 109.5(6) . .
C25 C22 C26 111.6(6) . .
C21 C22 C23 103.9(5) . .
C25 C22 C23 110.3(6) . .
C26 C22 C23 110.5(6) . .
C24 C23 C22 108.3(6) . .
C28 C24 C27 109.6(7) . .
C28 C24 C23 114.0(6) . .
C27 C24 C23 111.6(7) . .
C28 C24 N2 109.9(7) . .
C27 C24 N2 110.9(6) . .
C23 C24 N2 100.5(6) . .
C21A N2A C29 120.6(6) . 2_655
C21A N2A C24A 110.1(6) . .
C29 N2A C24A 115.9(6) 2_655 .
B3 C21A N2A 110.3(6) . .
B3 C21A C22A 139.5(6) . .
N2A C21A C22A 107.4(5) . .
C21A C22A C26A 116.3(6) . .
C21A C22A C23A 103.6(5) . .
C26A C22A C23A 107.5(5) . .
C21A C22A C25A 111.0(5) . .
C26A C22A C25A 108.2(6) . .
C23A C22A C25A 110.0(6) . .
C24A C23A C22A 109.6(5) . .
C28A C24A C27A 109.8(7) . .
C28A C24A C23A 111.9(6) . .
C27A C24A C23A 113.3(6) . .
C28A C24A N2A 113.8(6) . .
C27A C24A N2A 107.0(6) . .
C23A C24A N2A 100.8(6) . .
C34 C29 C30 122.8(3) . .
C34 C29 N2 121.7(5) . .
C30 C29 N2 115.0(5) . .
C31 C30 C29 116.8(3) . .
C31 C30 C38 117.5(3) . .
C29 C30 C38 125.6(3) . .
C32 C31 C30 121.7(4) . .
C33 C32 C31 119.6(4) . .
C32 C33 C34 121.9(4) . .
C29 C34 C33 117.2(3) . .
C29 C34 C35 124.8(3) . .
C33 C34 C35 117.8(3) . .
C37 C35 C34 119.0(6) . .
C36A C35 C34 111.9(5) . .
C36A C35 C37A 105.4(6) . .
C34 C35 C37A 106.7(6) . .
C37 C35 C36 112.6(6) . .
C34 C35 C36 106.3(5) . .
C30 C38 C40 111.5(3) . .
C30 C38 C39 111.9(3) . .
C40 C38 C39 109.8(4) . .

loop_
_geom_bond_atom_site_label_1
_geom_bond_atom_site_label_2
_geom_bond_distance
_geom_bond_site_symmetry_2
B1 C1S 1.654(5) .
B1 C19S 1.654(5) .
B1 C13S 1.655(5) .
B1 C7S 1.664(5) .
C1S C6S 1.389(5) .
C1S C2S 1.389(5) .
C2S F7 1.351(4) .
C2S C3S 1.381(5) .
F3 C6S 1.355(4) .
C3S F6 1.345(4) .
C3S C4S 1.383(6) .
F4 C5S 1.350(4) .
C4S F5 1.350(4) .
C4S C5S 1.369(6) .
C5S C6S 1.375(5) .
C7S C12S 1.389(5) .
C7S C8S 1.397(5) .
F8 C8S 1.367(4) .
C8S C9S 1.365(5) .
F9 C9S 1.346(4) .
C9S C10S 1.391(5) .
F10 C10S 1.343(4) .
C10S C11S 1.370(5) .
F11 C11S 1.353(4) .
C11S C12S 1.379(5) .
F12 C12S 1.356(4) .
F13 C14S 1.356(5) .
C13S C14S 1.380(5) .
C13S C18S 1.400(5) .
F14 C15S 1.354(5) .
C14S C15S 1.386(6) .
F15 C16S 1.347(4) .
C15S C16S 1.363(6) .
F16 C17S 1.349(5) .
C16S C17S 1.375(6) .
F17 C18S 1.357(4) .
C17S C18S 1.380(5) .
F18 C24S 1.363(4) .
F19 C23S 1.348(4) .
C19S C24S 1.381(5) .
C19S C20S 1.396(5) .
F20 C22S 1.343(4) .
C20S F22 1.356(4) .
C20S C21S 1.373(5) .
F21 C21S 1.348(4) .
C21S C22S 1.382(5) .
C22S C23S 1.375(5) .
C23S C24S 1.376(5) .
F1 B2 1.369(6) .
B2 C1 1.541(4) .
B2 C1 1.541(4) 2_656
C1 N1 1.376(4) .
C1 C2 1.526(6) .
C1 C2A 1.551(12) .
N1 C9 1.473(4) .
N1 C4 1.550(6) .
N1 C4A 1.557(12) .
C2 C6 1.533(7) .
C2 C3 1.544(6) .
C2 C5 1.546(7) .
C3 C4 1.525(7) .
C4 C8 1.517(7) .
C4 C7 1.529(7) .
C9 C14 1.398(5) .
C9 C10 1.410(5) .
C10 C11 1.390(5) .
C10 C18 1.522(5) .
C11 C12 1.381(5) .
C12 C13 1.384(5) .
C13 C14 1.386(5) .
C14 C15 1.533(5) .
C15 C16 1.534(6) .
C15 C17 1.538(6) .
C18 C20 1.538(5) .
C18 C19 1.540(6) .
C2A C5A 1.542(12) .
C2A C6A 1.543(12) .
C2A C3A 1.551(13) .
C3A C4A 1.515(14) .
C4A C7A 1.513(12) .
C4A C8A 1.525(12) .
C1T C2T 1.445(16) .
C2T C3T 1.369(11) .
C2T C7T 1.387(11) .
C3T C4T 1.383(11) .
C4T C5T 1.380(12) .
C5T C6T 1.425(12) .
C6T C7T 1.390(11) .
F2 B3 1.382(7) .
N2 C21 1.348(8) .
N2 C29 1.454(8) .
N2 C24 1.538(9) .
B3 C21A 1.502(8) .
B3 C21 1.550(8) .
C21 C22 1.534(8) .
C22 C25 1.535(9) .
C22 C26 1.539(9) .
C22 C23 1.541(8) .
C23 C24 1.529(10) .
C24 C28 1.515(9) .
C24 C27 1.518(9) .
N2A C21A 1.511(9) .
N2A C29 1.527(8) 2_655
N2A C24A 1.563(9) .
C21A C22A 1.538(8) .
C22A C26A 1.540(8) .
C22A C23A 1.543(8) .
C22A C25A 1.549(8) .
C23A C24A 1.529(9) .
C24A C28A 1.515(8) .
C24A C27A 1.525(9) .
C29 C34 1.392(5) .
C29 C30 1.409(5) .
C30 C31 1.395(5) .
C30 C38 1.522(5) .
C31 C32 1.380(6) .
C32 C33 1.377(6) .
C33 C34 1.392(5) .
C34 C35 1.529(5) .
C35 C37 1.478(9) .
C35 C36A 1.502(8) .
C35 C37A 1.611(10) .
C35 C36 1.613(9) .
C38 C40 1.538(5) .
C38 C39 1.540(5) .

loop_
_geom_torsion_atom_site_label_1
_geom_torsion_atom_site_label_2
_geom_torsion_atom_site_label_3
_geom_torsion_atom_site_label_4
_geom_torsion
_geom_torsion_site_symmetry_1
C19S B1 C1S C6S -65.0(4) .
C13S B1 C1S C6S 57.8(4) .
C7S B1 C1S C6S 172.3(3) .
C19S B1 C1S C2S 108.7(4) .
C13S B1 C1S C2S -128.4(4) .
C7S B1 C1S C2S -13.9(5) .
C6S C1S C2S F7 178.0(3) .
B1 C1S C2S F7 3.9(6) .
C6S C1S C2S C3S -1.3(5) .
B1 C1S C2S C3S -175.4(4) .
F7 C2S C3S F6 0.1(5) .
C1S C2S C3S F6 179.4(4) .
F7 C2S C3S C4S -179.8(4) .
C1S C2S C3S C4S -0.5(6) .
F6 C3S C4S F5 -0.3(6) .
C2S C3S C4S F5 179.6(4) .
F6 C3S C4S C5S -178.5(4) .
C2S C3S C4S C5S 1.4(6) .
F5 C4S C5S F4 1.3(7) .
C3S C4S C5S F4 179.4(4) .
F5 C4S C5S C6S -178.6(4) .
C3S C4S C5S C6S -0.4(7) .
F4 C5S C6S F3 -0.6(6) .
C4S C5S C6S F3 179.3(4) .
F4 C5S C6S C1S 178.6(4) .
C4S C5S C6S C1S -1.6(7) .
C2S C1S C6S F3 -178.5(3) .
B1 C1S C6S F3 -3.9(5) .
C2S C1S C6S C5S 2.3(6) .
B1 C1S C6S C5S 177.0(4) .
C1S B1 C7S C12S 130.8(4) .
C19S B1 C7S C12S 14.2(5) .
C13S B1 C7S C12S -107.5(4) .
C1S B1 C7S C8S -59.3(4) .
C19S B1 C7S C8S -175.9(3) .
C13S B1 C7S C8S 62.4(4) .
C12S C7S C8S C9S -0.1(5) .
B1 C7S C8S C9S -171.5(3) .
C12S C7S C8S F8 178.8(3) .
B1 C7S C8S F8 7.4(5) .
F8 C8S C9S F9 1.4(5) .
C7S C8S C9S F9 -179.8(3) .
F8 C8S C9S C10S -179.4(3) .
C7S C8S C9S C10S -0.5(6) .
F9 C9S C10S F10 0.3(5) .
C8S C9S C10S F10 -179.0(3) .
F9 C9S C10S C11S 179.8(3) .
C8S C9S C10S C11S 0.5(5) .
F10 C10S C11S F11 -0.5(5) .
C9S C10S C11S F11 -179.9(3) .
F10 C10S C11S C12S 179.5(3) .
C9S C10S C11S C12S 0.1(5) .
F11 C11S C12S F12 -1.6(5) .
C10S C11S C12S F12 178.3(3) .
F11 C11S C12S C7S 179.3(3) .
C10S C11S C12S C7S -0.7(6) .
C8S C7S C12S F12 -178.3(3) .
B1 C7S C12S F12 -7.8(5) .
C8S C7S C12S C11S 0.7(5) .
B1 C7S C12S C11S 171.2(3) .
C1S B1 C13S C14S 12.8(5) .
C19S B1 C13S C14S 129.6(4) .
C7S B1 C13S C14S -108.8(4) .
C1S B1 C13S C18S -175.7(3) .
C19S B1 C13S C18S -58.9(4) .
C7S B1 C13S C18S 62.7(4) .
C18S C13S C14S F13 -179.5(3) .
B1 C13S C14S F13 -7.6(6) .
C18S C13S C14S C15S 0.0(5) .
B1 C13S C14S C15S 171.9(4) .
F13 C14S C15S F14 0.4(5) .
C13S C14S C15S F14 -179.1(3) .
F13 C14S C15S C16S -179.8(3) .
C13S C14S C15S C16S 0.7(6) .
F14 C15S C16S F15 -1.1(6) .
C14S C15S C16S F15 179.1(4) .
F14 C15S C16S C17S 179.2(3) .
C14S C15S C16S C17S -0.6(6) .
F15 C16S C17S F16 0.3(6) .
C15S C16S C17S F16 180.0(4) .
F15 C16S C17S C18S -179.9(3) .
C15S C16S C17S C18S -0.2(6) .
F16 C17S C18S F17 0.7(5) .
C16S C17S C18S F17 -179.2(3) .
F16 C17S C18S C13S -179.2(3) .
C16S C17S C18S C13S 0.9(6) .
C14S C13S C18S F17 179.3(3) .
B1 C13S C18S F17 6.6(5) .
C14S C13S C18S C17S -0.8(5) .
B1 C13S C18S C17S -173.5(3) .
C1S B1 C19S C24S 109.2(4) .
C13S B1 C19S C24S -13.7(5) .
C7S B1 C19S C24S -128.2(4) .
C1S B1 C19S C20S -65.9(4) .
C13S B1 C19S C20S 171.2(3) .
C7S B1 C19S C20S 56.7(4) .
C24S C19S C20S F22 -177.5(3) .
B1 C19S C20S F22 -1.8(5) .
C24S C19S C20S C21S 2.6(5) .
B1 C19S C20S C21S 178.3(3) .
F22 C20S C21S F21 0.5(5) .
C19S C20S C21S F21 -179.6(3) .
F22 C20S C21S C22S -180.0(3) .
C19S C20S C21S C22S 0.0(5) .
F21 C21S C22S F20 -1.7(5) .
C20S C21S C22S F20 178.7(3) .
F21 C21S C22S C23S 177.5(3) .
C20S C21S C22S C23S -2.1(5) .
F20 C22S C23S F19 1.0(6) .
C21S C22S C23S F19 -178.3(3) .
F20 C22S C23S C24S -179.3(3) .
C21S C22S C23S C24S 1.5(6) .
F19 C23S C24S F18 1.7(5) .
C22S C23S C24S F18 -178.0(3) .
F19 C23S C24S C19S -178.9(3) .
C22S C23S C24S C19S 1.4(6) .
C20S C19S C24S F18 176.1(3) .
B1 C19S C24S F18 0.7(5) .
C20S C19S C24S C23S -3.2(5) .
B1 C19S C24S C23S -178.6(3) .
F1 B2 C1 N1 -9.3(3) .
C1 B2 C1 N1 170.7(3) 2_656
F1 B2 C1 C2 151.8(4) .
C1 B2 C1 C2 -28.2(4) 2_656
F1 B2 C1 C2A 174.6(8) .
C1 B2 C1 C2A -5.4(8) 2_656
C2 C1 N1 C9 171.0(4) .
B2 C1 N1 C9 -23.6(5) .
C2A C1 N1 C9 153.5(6) .
C2 C1 N1 C4 14.2(5) .
B2 C1 N1 C4 179.6(3) .
B2 C1 N1 C4A 163.1(6) .
C2A C1 N1 C4A -19.8(9) .
N1 C1 C2 C6 122.6(4) .
B2 C1 C2 C6 -40.1(6) .
N1 C1 C2 C3 5.3(5) .
B2 C1 C2 C3 -157.3(4) .
N1 C1 C2 C5 -113.2(5) .
B2 C1 C2 C5 84.2(6) .
C1 C2 C3 C4 -22.8(5) .
C6 C2 C3 C4 -141.8(5) .
C5 C2 C3 C4 95.9(5) .
C2 C3 C4 C8 144.5(5) .
C2 C3 C4 C7 -90.5(5) .
C2 C3 C4 N1 28.6(5) .
C1 N1 C4 C8 -143.5(4) .
C9 N1 C4 C8 57.0(5) .
C1 N1 C4 C3 -27.0(5) .
C9 N1 C4 C3 173.5(4) .
C1 N1 C4 C7 93.4(5) .
C9 N1 C4 C7 -66.1(5) .
C1 N1 C9 C14 110.9(4) .
C4 N1 C9 C14 -92.6(4) .
C4A N1 C9 C14 -76.3(7) .
C1 N1 C9 C10 -70.9(5) .
C4 N1 C9 C10 85.5(4) .
C4A N1 C9 C10 101.9(7) .
C14 C9 C10 C11 3.3(5) .
N1 C9 C10 C11 -174.8(3) .
C14 C9 C10 C18 -171.1(4) .
N1 C9 C10 C18 10.7(5) .
C9 C10 C11 C12 -0.6(5) .
C18 C10 C11 C12 174.3(4) .
C10 C11 C12 C13 -1.9(6) .
C11 C12 C13 C14 1.8(6) .
C12 C13 C14 C9 0.8(6) .
C12 C13 C14 C15 -173.9(3) .
C10 C9 C14 C13 -3.4(5) .
N1 C9 C14 C13 174.7(3) .
C10 C9 C14 C15 170.8(3) .
N1 C9 C14 C15 -11.0(5) .
C13 C14 C15 C16 64.5(5) .
C9 C14 C15 C16 -109.8(5) .
C13 C14 C15 C17 -58.4(5) .
C9 C14 C15 C17 127.3(4) .
C11 C10 C18 C20 52.5(5) .
C9 C10 C18 C20 -133.0(4) .
C11 C10 C18 C19 -69.0(4) .
C9 C10 C18 C19 105.5(4) .
N1 C1 C2A C5A -116.8(12) .
B2 C1 C2A C5A 59.6(15) .
N1 C1 C2A C6A 115.1(10) .
B2 C1 C2A C6A -68.5(12) .
N1 C1 C2A C3A -2.7(10) .
B2 C1 C2A C3A 173.7(6) .
C5A C2A C3A C4A 148.9(12) .
C6A C2A C3A C4A -94.8(13) .
C1 C2A C3A C4A 24.3(12) .
C2A C3A C4A C7A -146.7(11) .
C2A C3A C4A C8A 90.1(13) .
C2A C3A C4A N1 -33.4(12) .
C1 N1 C4A C7A 150.7(9) .
C9 N1 C4A C7A -23.0(12) .
C1 N1 C4A C3A 33.5(10) .
C9 N1 C4A C3A -140.2(7) .
C1 N1 C4A C8A -86.2(11) .
C9 N1 C4A C8A 100.1(10) .
C7T C2T C3T C4T 1.5(14) .
C1T C2T C3T C4T -178.8(13) .
C2T C3T C4T C5T 1(2) .
C3T C4T C5T C6T 0(2) .
C4T C5T C6T C7T -2(2) .
C3T C2T C7T C6T -3.7(13) .
C1T C2T C7T C6T 176.7(11) .
C5T C6T C7T C2T 4(2) .
C29 N2 C21 C22 170.8(8) .
C24 N2 C21 C22 2.5(11) .
C29 N2 C21 B3 -11.2(15) .
C24 N2 C21 B3 -179.6(7) .
F2 B3 C21 N2 -20.1(12) .
C21A B3 C21 N2 167.2(10) .
F2 B3 C21 C22 157.3(7) .
C21A B3 C21 C22 -15.4(16) .
N2 C21 C22 C25 128.0(8) .
B3 C21 C22 C25 -49.6(11) .
N2 C21 C22 C26 -108.4(8) .
B3 C21 C22 C26 74.0(10) .
N2 C21 C22 C23 9.6(9) .
B3 C21 C22 C23 -168.0(8) .
C21 C22 C23 C24 -18.1(8) .
C25 C22 C23 C24 -136.9(7) .
C26 C22 C23 C24 99.3(7) .
C22 C23 C24 C28 -98.8(8) .
C22 C23 C24 C27 136.3(7) .
C22 C23 C24 N2 18.6(8) .
C21 N2 C24 C28 107.1(10) .
C29 N2 C24 C28 -62.4(10) .
C21 N2 C24 C27 -131.6(9) .
C29 N2 C24 C27 59.0(10) .
C21 N2 C24 C23 -13.4(10) .
C29 N2 C24 C23 177.2(8) .
F2 B3 C21A N2A 4.9(9) .
C21 B3 C21A N2A 177.7(10) .
F2 B3 C21A C22A 162.6(8) .
C21 B3 C21A C22A -24.5(17) .
C29 N2A C21A B3 -59.0(10) 2_655
C24A N2A C21A B3 161.9(7) .
C29 N2A C21A C22A 135.9(7) 2_655
C24A N2A C21A C22A -3.2(9) .
B3 C21A C22A C26A 69.7(11) .
N2A C21A C22A C26A -132.1(7) .
B3 C21A C22A C23A -172.7(9) .
N2A C21A C22A C23A -14.5(8) .
B3 C21A C22A C25A -54.7(12) .
N2A C21A C22A C25A 103.5(7) .
C21A C22A C23A C24A 28.0(7) .
C26A C22A C23A C24A 151.7(6) .
C25A C22A C23A C24A -90.7(7) .
C22A C23A C24A C28A -150.4(6) .
C22A C23A C24A C27A 84.8(7) .
C22A C23A C24A N2A -29.1(7) .
C21A N2A C24A C28A 139.4(8) .
C29 N2A C24A C28A -1.8(10) 2_655
C21A N2A C24A C27A -99.2(8) .
C29 N2A C24A C27A 119.6(8) 2_655
C21A N2A C24A C23A 19.4(8) .
C29 N2A C24A C23A -121.8(7) 2_655
C21 N2 C29 C34 -82.8(12) .
C24 N2 C29 C34 85.2(8) .
C21 N2 C29 C30 104.5(10) .
C24 N2 C29 C30 -87.4(9) .
C34 C29 C30 C31 -1.8(5) .
N2 C29 C30 C31 170.8(5) .
C34 C29 C30 C38 174.5(3) .
N2 C29 C30 C38 -13.0(6) .
C29 C30 C31 C32 0.4(6) .
C38 C30 C31 C32 -176.2(4) .
C30 C31 C32 C33 0.8(7) .
C31 C32 C33 C34 -0.7(8) .
C30 C29 C34 C33 2.0(6) .
N2 C29 C34 C33 -170.1(5) .
C30 C29 C34 C35 -173.5(4) .
N2 C29 C34 C35 14.4(7) .
C32 C33 C34 C29 -0.7(7) .
C32 C33 C34 C35 175.1(5) .
C29 C34 C35 C37 -134.2(7) .
C33 C34 C35 C37 50.3(8) .
C29 C34 C35 C36A 128.3(7) .
C33 C34 C35 C36A -47.2(8) .
C29 C34 C35 C37A -116.9(7) .
C33 C34 C35 C37A 67.6(7) .
C29 C34 C35 C36 97.5(6) .
C33 C34 C35 C36 -78.0(7) .
C31 C30 C38 C40 64.5(5) .
C29 C30 C38 C40 -111.8(4) .
C31 C30 C38 C39 -58.9(5) .
C29 C30 C38 C39 124.8(4) .
